data_1548754
loop_
_publ_author_name
'Bakewell, Clare'
'Ward, Bryan J.'
'White, Andrew J. P.'
'Crimmin, Mark R.'

_publ_section_title
;
 A combined experimental and computational study on the reaction of
 fluoroarenes with Mg-Mg, Mg-Zn, Mg-Al and Al-Zn bonds.
;
_journal_issue 8
_journal_name_full 'Chemical science'
_journal_page_first 2348
_journal_page_last 2356
_journal_paper_doi 10.1039/c7sc05059c
_journal_volume 9
_journal_year 2018
_chemical_formula_moiety 'C69 H87 F3 Mg3 N6, 2(C6 H14)'
_chemical_formula_sum 'C81 H115 F3 Mg3 N6'
_chemical_formula_weight 1302.71
_space_group_crystal_system triclinic
_space_group_IT_number 2
_space_group_name_Hall '-P 1'
_space_group_name_H-M_alt 'P -1'
_symmetry_space_group_name_Hall '-P 1'
_symmetry_space_group_name_H-M 'P -1'
_atom_sites_solution_hydrogens geom
_audit_creation_method SHELXL-2014/7
_audit_update_record
;
2017-09-20 deposited with the CCDC.
2018-01-22 downloaded from the CCDC.
;
_cell_angle_alpha 91.379(4)
_cell_angle_beta 93.348(4)
_cell_angle_gamma 91.651(4)
_cell_formula_units_Z 2
_cell_length_a 14.5708(8)
_cell_length_b 14.6964(8)
_cell_length_c 18.2421(7)
_cell_measurement_reflns_used 5697
_cell_measurement_temperature 173(2)
_cell_measurement_theta_max 72.7040
_cell_measurement_theta_min 3.7640
_cell_volume 3896.7(3)
_computing_cell_refinement 'CrysAlisPro, Rigaku OD'
_computing_data_collection 'CrysAlisPro, Rigaku OD'
_computing_data_reduction 'CrysAlisPro, Rigaku OD'
_computing_molecular_graphics 'Bruker SHELXTL'
_computing_publication_material 'CIFTAB-2014 (Sheldrick, 2014)'
_computing_structure_refinement 'SHELXL-2014/7 (Sheldrick, 2014)'
_computing_structure_solution 'SHELXS-2014 (Sheldrick, 2014)'
_diffrn_ambient_temperature 173(2)
_diffrn_detector_area_resol_mean 10.4115
_diffrn_measured_fraction_theta_full 0.998
_diffrn_measured_fraction_theta_max 0.967
_diffrn_measurement_device_type 'Agilent Xcalibur PX Ultra A'
_diffrn_measurement_method 'omega scans'
_diffrn_radiation_type CuK\a
_diffrn_radiation_wavelength 1.54184
_diffrn_reflns_av_R_equivalents 0.0452
_diffrn_reflns_av_unetI/netI 0.0667
_diffrn_reflns_Laue_measured_fraction_full 0.998
_diffrn_reflns_Laue_measured_fraction_max 0.967
_diffrn_reflns_limit_h_max 18
_diffrn_reflns_limit_h_min -18
_diffrn_reflns_limit_k_max 18
_diffrn_reflns_limit_k_min -18
_diffrn_reflns_limit_l_max 22
_diffrn_reflns_limit_l_min -22
_diffrn_reflns_number 26000
_diffrn_reflns_point_group_measured_fraction_full 0.998
_diffrn_reflns_point_group_measured_fraction_max 0.967
_diffrn_reflns_theta_full 67.684
_diffrn_reflns_theta_max 74.351
_diffrn_reflns_theta_min 3.777
_diffrn_source 'Enhance Ultra (Cu) X-ray Source'
_exptl_absorpt_coefficient_mu 0.755
_exptl_absorpt_correction_T_max 0.942
_exptl_absorpt_correction_T_min 0.895
_exptl_absorpt_correction_type analytical
_exptl_absorpt_process_details
; 
CrysAlisPro 1.171.38.43 (Rigaku Oxford Diffraction, 2015) 
Analytical numeric absorption correction using a multifaceted crystal 
model based on expressions derived by R.C. Clark & J.S. Reid. 
(Clark, R. C. & Reid, J. S. (1995). Acta Cryst. A51, 887-897) 
Empirical absorption correction using spherical harmonics, 
implemented in SCALE3 ABSPACK scaling algorithm. 
;
_exptl_crystal_colour Colourless
_exptl_crystal_density_diffrn 1.110
_exptl_crystal_description blocks
_exptl_crystal_F_000 1412
_exptl_crystal_size_max 0.223
_exptl_crystal_size_mid 0.151
_exptl_crystal_size_min 0.099
_refine_diff_density_max 0.343
_refine_diff_density_min -0.319
_refine_diff_density_rms 0.048
_refine_ls_extinction_method none
_refine_ls_goodness_of_fit_ref 0.876
_refine_ls_hydrogen_treatment constr
_refine_ls_matrix_type full
_refine_ls_number_parameters 890
_refine_ls_number_reflns 26000
_refine_ls_number_restraints 198
_refine_ls_restrained_S_all 0.885
_refine_ls_R_factor_all 0.0831
_refine_ls_R_factor_gt 0.0490
_refine_ls_shift/su_max 0.001
_refine_ls_shift/su_mean 0.000
_refine_ls_structure_factor_coef Fsqd
_refine_ls_weighting_details 'w=1/[\s^2^(Fo^2^)+(0.0635P)^2^] where P=(Fo^2^+2Fc^2^)/3'
_refine_ls_weighting_scheme calc
_refine_ls_wR_factor_gt 0.1137
_refine_ls_wR_factor_ref 0.1262
_reflns_Friedel_coverage 0.000
_reflns_number_gt 15998
_reflns_number_total 26000
_reflns_threshold_expression 'I > 2\s(I)'
_cod_data_source_file c7sc05059c3.cif
_cod_data_source_block 2b
_cod_depositor_comments 'Adding full bibliography for 1548752--1548762.cif.'
_cod_database_code 1548754
_shelx_shelxl_version_number 2014/7
_shelx_space_group_comment
; 
The symmetry employed for this shelxl refinement is uniquely defined 
by the following loop, which should always be used as a source of 
symmetry information in preference to the above space-group names. 
They are only intended as comments. 
;

loop_
_space_group_symop_operation_xyz
'x, y, z'
'-x, -y, -z'

loop_
_atom_site_label
_atom_site_type_symbol
_atom_site_fract_x
_atom_site_fract_y
_atom_site_fract_z
_atom_site_U_iso_or_equiv
_atom_site_adp_type
_atom_site_occupancy
_atom_site_site_symmetry_order
_atom_site_calc_flag
_atom_site_refinement_flags_posn
_atom_site_refinement_flags_adp
_atom_site_refinement_flags_occupancy
_atom_site_disorder_assembly
_atom_site_disorder_group
Mg1 Mg 0.45302(5) 0.54604(5) 0.25340(4) 0.03076(14) Uani 1 1 d . . . . .
Mg2 Mg 0.25001(5) 0.64164(5) 0.31722(4) 0.03039(16) Uani 1 1 d . . . . .
Mg3 Mg 0.36358(5) 0.75060(5) 0.18026(4) 0.03160(16) Uani 1 1 d . . . . .
F1 F 0.36070(9) 0.57772(10) 0.31619(7) 0.0390(3) Uani 1 1 d . . . . .
F2 F 0.27178(11) 0.73071(11) 0.24720(8) 0.0458(3) Uani 1 1 d . . . . .
F3 F 0.42351(10) 0.63882(9) 0.18795(7) 0.0403(3) Uani 1 1 d . . . . .
N1 N 0.59321(13) 0.55234(13) 0.26773(10) 0.0337(4) Uani 1 1 d . . . . .
C1 C 0.64472(16) 0.47942(16) 0.26464(12) 0.0351(5) Uani 1 1 d . . . . .
C2 C 0.60985(18) 0.38965(17) 0.25492(14) 0.0410(5) Uani 1 1 d . . . . .
H2A H 0.6552 0.3445 0.2554 0.049 Uiso 1 1 calc R U . . .
C3 C 0.51885(17) 0.35585(16) 0.24457(12) 0.0360(5) Uani 1 1 d . . . . .
N3 N 0.44522(13) 0.40723(13) 0.24044(10) 0.0335(4) Uani 1 1 d . . . . .
C4 C 0.74854(17) 0.49024(18) 0.27060(15) 0.0431(6) Uani 1 1 d . . . . .
H4A H 0.7688 0.5278 0.2306 0.065 Uiso 1 1 calc R U . . .
H4B H 0.7757 0.4302 0.2672 0.065 Uiso 1 1 calc R U . . .
H4C H 0.7682 0.5197 0.3179 0.065 Uiso 1 1 calc R U . . .
C5 C 0.50671(19) 0.25274(17) 0.23812(15) 0.0433(6) Uani 1 1 d . . . . .
H5A H 0.4669 0.2314 0.2761 0.065 Uiso 1 1 calc R U . . .
H5B H 0.5669 0.2249 0.2446 0.065 Uiso 1 1 calc R U . . .
H5C H 0.4785 0.2355 0.1895 0.065 Uiso 1 1 calc R U . . .
C6 C 0.64090(16) 0.63936(16) 0.27775(12) 0.0343(5) Uani 1 1 d . . . . .
C7 C 0.66108(17) 0.68998(17) 0.21638(13) 0.0391(5) Uani 1 1 d . . . . .
C8 C 0.70711(19) 0.77409(19) 0.22817(16) 0.0475(6) Uani 1 1 d . . . . .
H8A H 0.7199 0.8096 0.1869 0.057 Uiso 1 1 calc R U . . .
C9 C 0.73486(19) 0.80778(19) 0.29789(18) 0.0515(7) Uani 1 1 d . . . . .
C10 C 0.71324(18) 0.75707(19) 0.35716(16) 0.0478(6) Uani 1 1 d . . . . .
H10A H 0.7312 0.7797 0.4052 0.057 Uiso 1 1 calc R U . . .
C11 C 0.66566(17) 0.67313(18) 0.34888(13) 0.0409(6) Uani 1 1 d . . . . .
C12 C 0.6368(2) 0.6548(2) 0.13961(14) 0.0501(6) Uani 1 1 d . . . . .
H12A H 0.6596 0.5931 0.1337 0.075 Uiso 1 1 calc R U . . .
H12B H 0.6651 0.6948 0.1045 0.075 Uiso 1 1 calc R U . . .
H12C H 0.5698 0.6535 0.1304 0.075 Uiso 1 1 calc R U . . .
C13 C 0.7900(3) 0.8971(2) 0.3083(2) 0.0755(10) Uani 1 1 d . . . . .
H13A H 0.8558 0.8851 0.3082 0.113 Uiso 1 1 calc R U . . .
H13B H 0.7768 0.9260 0.3554 0.113 Uiso 1 1 calc R U . . .
H13C H 0.7730 0.9377 0.2682 0.113 Uiso 1 1 calc R U . . .
C14 C 0.6429(2) 0.6210(2) 0.41498(14) 0.0576(7) Uani 1 1 d . . . . .
H14A H 0.5798 0.5960 0.4083 0.086 Uiso 1 1 calc R U . . .
H14B H 0.6483 0.6617 0.4585 0.086 Uiso 1 1 calc R U . . .
H14C H 0.6856 0.5711 0.4215 0.086 Uiso 1 1 calc R U . . .
C15 C 0.35701(16) 0.36024(15) 0.22961(12) 0.0336(5) Uani 1 1 d . . . . .
C16 C 0.30622(17) 0.33924(17) 0.29013(13) 0.0374(5) Uani 1 1 d . . . . .
C17 C 0.22157(19) 0.29243(19) 0.27744(15) 0.0448(6) Uani 1 1 d . . . . .
H17A H 0.1865 0.2784 0.3182 0.054 Uiso 1 1 calc R U . . .
C18 C 0.18733(19) 0.26605(19) 0.20837(16) 0.0468(6) Uani 1 1 d . . . . .
C19 C 0.23775(19) 0.28875(18) 0.14923(15) 0.0465(6) Uani 1 1 d . . . . .
H19A H 0.2142 0.2716 0.1010 0.056 Uiso 1 1 calc R U . . .
C20 C 0.32228(19) 0.33615(17) 0.15827(13) 0.0397(5) Uani 1 1 d . . . . .
C21 C 0.3427(2) 0.3631(2) 0.36693(14) 0.0495(6) Uani 1 1 d . . . . .
H21A H 0.2945 0.3519 0.4011 0.074 Uiso 1 1 calc R U . . .
H21B H 0.3621 0.4276 0.3701 0.074 Uiso 1 1 calc R U . . .
H21C H 0.3955 0.3256 0.3797 0.074 Uiso 1 1 calc R U . . .
C22 C 0.0984(2) 0.2111(3) 0.1966(2) 0.0727(10) Uani 1 1 d . . . . .
H22A H 0.1092 0.1474 0.2083 0.109 Uiso 1 1 calc R U . . .
H22B H 0.0755 0.2147 0.1452 0.109 Uiso 1 1 calc R U . . .
H22C H 0.0528 0.2354 0.2286 0.109 Uiso 1 1 calc R U . . .
C23 C 0.3743(2) 0.3601(2) 0.09213(14) 0.0561(7) Uani 1 1 d . . . . .
H23A H 0.3866 0.4260 0.0923 0.084 Uiso 1 1 calc R U . . .
H23B H 0.3375 0.3414 0.0473 0.084 Uiso 1 1 calc R U . . .
H23C H 0.4326 0.3285 0.0937 0.084 Uiso 1 1 calc R U . . .
N31 N 0.12571(13) 0.57981(13) 0.29228(9) 0.0316(4) Uani 1 1 d . . . . .
C31 C 0.09704(16) 0.51762(17) 0.33933(12) 0.0347(5) Uani 1 1 d . . . . .
C32 C 0.12730(18) 0.51618(18) 0.41308(12) 0.0389(5) Uani 1 1 d . . . . .
H32A H 0.1121 0.4625 0.4383 0.047 Uiso 1 1 calc R U . . .
C33 C 0.17812(17) 0.58519(18) 0.45532(12) 0.0374(5) Uani 1 1 d . . . . .
N33 N 0.22734(14) 0.65072(14) 0.42700(10) 0.0349(4) Uani 1 1 d . . . . .
C34 C 0.02638(19) 0.44488(19) 0.31250(14) 0.0438(6) Uani 1 1 d . . . . .
H34A H -0.0335 0.4726 0.3035 0.066 Uiso 1 1 calc R U . . .
H34B H 0.0216 0.3984 0.3498 0.066 Uiso 1 1 calc R U . . .
H34C H 0.0454 0.4166 0.2668 0.066 Uiso 1 1 calc R U . . .
C35 C 0.1691(2) 0.5825(2) 0.53793(13) 0.0504(7) Uani 1 1 d . . . . .
H35A H 0.1350 0.6352 0.5540 0.076 Uiso 1 1 calc R U . . .
H35B H 0.2304 0.5842 0.5630 0.076 Uiso 1 1 calc R U . . .
H35C H 0.1359 0.5263 0.5499 0.076 Uiso 1 1 calc R U . . .
C36 C 0.06905(16) 0.59458(16) 0.22715(11) 0.0325(5) Uani 1 1 d . . . . .
C37 C -0.01566(17) 0.63632(17) 0.23290(12) 0.0379(5) Uani 1 1 d . . . . .
C38 C -0.06917(19) 0.65214(19) 0.16887(14) 0.0448(6) Uani 1 1 d . . . . .
H38A H -0.1272 0.6792 0.1727 0.054 Uiso 1 1 calc R U . . .
C39 C -0.04038(19) 0.62956(19) 0.09980(13) 0.0444(6) Uani 1 1 d . . . . .
C40 C 0.04533(18) 0.59192(18) 0.09537(12) 0.0407(5) Uani 1 1 d . . . . .
H40A H 0.0670 0.5784 0.0483 0.049 Uiso 1 1 calc R U . . .
C41 C 0.10070(17) 0.57324(16) 0.15765(12) 0.0348(5) Uani 1 1 d . . . . .
C42 C -0.04808(18) 0.6666(2) 0.30641(14) 0.0477(6) Uani 1 1 d . . . . .
H42A H -0.0551 0.6136 0.3374 0.072 Uiso 1 1 calc R U . . .
H42B H -0.1074 0.6959 0.2992 0.072 Uiso 1 1 calc R U . . .
H42C H -0.0028 0.7099 0.3304 0.072 Uiso 1 1 calc R U . . .
C43 C -0.1009(2) 0.6450(3) 0.03147(16) 0.0640(9) Uani 1 1 d . . . . .
H43A H -0.0675 0.6833 -0.0019 0.096 Uiso 1 1 calc R U . . .
H43B H -0.1567 0.6755 0.0450 0.096 Uiso 1 1 calc R U . . .
H43C H -0.1179 0.5864 0.0070 0.096 Uiso 1 1 calc R U . . .
C44 C 0.19156(18) 0.5290(2) 0.15040(13) 0.0428(6) Uani 1 1 d . . . . .
H44A H 0.1933 0.4736 0.1793 0.064 Uiso 1 1 calc R U . . .
H44B H 0.2414 0.5712 0.1686 0.064 Uiso 1 1 calc R U . . .
H44C H 0.1991 0.5132 0.0986 0.064 Uiso 1 1 calc R U . . .
C45 C 0.26854(17) 0.72042(18) 0.47576(11) 0.0361(5) Uani 1 1 d . . . . .
C46 C 0.35222(18) 0.70623(19) 0.51501(12) 0.0403(5) Uani 1 1 d . . . . .
C47 C 0.38778(18) 0.7751(2) 0.56346(13) 0.0450(6) Uani 1 1 d . . . . .
H47A H 0.4443 0.7659 0.5905 0.054 Uiso 1 1 calc R U . . .
C48 C 0.34394(19) 0.85595(19) 0.57351(13) 0.0435(6) Uani 1 1 d . . . . .
C49 C 0.2642(2) 0.8700(2) 0.53116(14) 0.0478(6) Uani 1 1 d . . . . .
H49A H 0.2346 0.9265 0.5359 0.057 Uiso 1 1 calc R U . . .
C50 C 0.22589(19) 0.8037(2) 0.48165(13) 0.0452(6) Uani 1 1 d . . . . .
C51 C 0.4031(2) 0.6199(2) 0.50563(17) 0.0586(8) Uani 1 1 d . . . . .
H51A H 0.4628 0.6253 0.5333 0.088 Uiso 1 1 calc R U . . .
H51B H 0.4127 0.6090 0.4534 0.088 Uiso 1 1 calc R U . . .
H51C H 0.3671 0.5688 0.5240 0.088 Uiso 1 1 calc R U . . .
C52 C 0.3824(2) 0.9269(2) 0.62946(16) 0.0578(8) Uani 1 1 d . . . . .
H52A H 0.3451 0.9265 0.6725 0.087 Uiso 1 1 calc R U . . .
H52B H 0.3808 0.9872 0.6077 0.087 Uiso 1 1 calc R U . . .
H52C H 0.4460 0.9131 0.6445 0.087 Uiso 1 1 calc R U . . .
C53 C 0.1406(3) 0.8219(3) 0.4342(2) 0.0744(11) Uani 1 1 d . . . . .
H53A H 0.0914 0.7783 0.4451 0.112 Uiso 1 1 calc R U . . .
H53B H 0.1539 0.8154 0.3823 0.112 Uiso 1 1 calc R U . . .
H53C H 0.1209 0.8840 0.4443 0.112 Uiso 1 1 calc R U . . .
N61 N 0.42492(14) 0.87414(13) 0.20402(10) 0.0340(4) Uani 1 1 d . . . . .
C61 C 0.48801(18) 0.90330(16) 0.15935(12) 0.0367(5) Uani 1 1 d . . . . .
C62 C 0.4924(2) 0.87362(19) 0.08591(13) 0.0425(6) Uani 1 1 d . . . . .
H62 H 0.5468 0.8907 0.0627 0.051 Uiso 1 1 calc R U . . .
C63 C 0.42591(19) 0.82154(18) 0.04241(12) 0.0405(5) Uani 1 1 d . . . . .
N63 N 0.35960(15) 0.77115(14) 0.06959(10) 0.0379(4) Uani 1 1 d . . . . .
C64 C 0.5604(2) 0.97482(19) 0.18710(14) 0.0466(6) Uani 1 1 d . . . . .
H64A H 0.5315 1.0338 0.1926 0.070 Uiso 1 1 calc R U . . .
H64B H 0.6084 0.9797 0.1518 0.070 Uiso 1 1 calc R U . . .
H64C H 0.5878 0.9570 0.2347 0.070 Uiso 1 1 calc R U . . .
C65 C 0.4310(2) 0.8296(2) -0.04015(13) 0.0560(7) Uani 1 1 d . . . . .
H65A H 0.4264 0.7687 -0.0634 0.084 Uiso 1 1 calc R U . . .
H65B H 0.4897 0.8592 -0.0508 0.084 Uiso 1 1 calc R U . . .
H65C H 0.3802 0.8660 -0.0594 0.084 Uiso 1 1 calc R U . . .
C66 C 0.40749(16) 0.92967(16) 0.26709(12) 0.0342(5) Uani 1 1 d . . . . .
C67 C 0.36371(19) 1.01283(17) 0.25744(13) 0.0418(5) Uani 1 1 d . . . . .
C68 C 0.3455(2) 1.06482(18) 0.31925(15) 0.0462(6) Uani 1 1 d . . . . .
H68A H 0.3163 1.1213 0.3127 0.055 Uiso 1 1 calc R U . . .
C69 C 0.3683(2) 1.03759(19) 0.38988(14) 0.0459(6) Uani 1 1 d . . . . .
C70 C 0.40882(19) 0.95397(18) 0.39818(13) 0.0420(5) Uani 1 1 d . . . . .
H70A H 0.4232 0.9332 0.4463 0.050 Uiso 1 1 calc R U . . .
C71 C 0.42915(17) 0.89925(16) 0.33775(12) 0.0351(5) Uani 1 1 d . . . . .
C72 C 0.3339(2) 1.0444(2) 0.18161(15) 0.0560(7) Uani 1 1 d . . . . .
H72A H 0.3883 1.0588 0.1545 0.084 Uiso 1 1 calc R U . . .
H72B H 0.2971 1.0989 0.1860 0.084 Uiso 1 1 calc R U . . .
H72C H 0.2968 0.9960 0.1552 0.084 Uiso 1 1 calc R U . . .
C73 C 0.3525(3) 1.0973(2) 0.45620(17) 0.0643(8) Uani 1 1 d . . . . .
H73A H 0.3393 1.0590 0.4978 0.096 Uiso 1 1 calc R U . . .
H73B H 0.3003 1.1363 0.4451 0.096 Uiso 1 1 calc R U . . .
H73C H 0.4078 1.1354 0.4688 0.096 Uiso 1 1 calc R U . . .
C74 C 0.47569(19) 0.81034(18) 0.34952(13) 0.0413(5) Uani 1 1 d . . . . .
H74A H 0.4999 0.8078 0.4007 0.062 Uiso 1 1 calc R U . . .
H74B H 0.5264 0.8055 0.3167 0.062 Uiso 1 1 calc R U . . .
H74C H 0.4311 0.7599 0.3388 0.062 Uiso 1 1 calc R U . . .
C75 C 0.29119(18) 0.72880(17) 0.01914(12) 0.0380(5) Uani 1 1 d . . . . .
C76 C 0.30545(19) 0.64442(18) -0.01506(12) 0.0420(6) Uani 1 1 d . . . . .
C77 C 0.2362(2) 0.60716(19) -0.06363(13) 0.0468(6) Uani 1 1 d . . . . .
H77A H 0.2457 0.5502 -0.0872 0.056 Uiso 1 1 calc R U . . .
C78 C 0.1546(2) 0.6496(2) -0.07876(13) 0.0462(6) Uani 1 1 d . . . . .
C79 C 0.1408(2) 0.7314(2) -0.04236(15) 0.0524(7) Uani 1 1 d . . . . .
H79A H 0.0845 0.7612 -0.0514 0.063 Uiso 1 1 calc R U . . .
C80 C 0.2075(2) 0.77109(19) 0.00720(14) 0.0492(6) Uani 1 1 d . . . . .
C81 C 0.3939(2) 0.5958(2) -0.00056(17) 0.0578(7) Uani 1 1 d . . . . .
H81A H 0.4436 0.6278 -0.0243 0.087 Uiso 1 1 calc R U . . .
H81B H 0.3870 0.5333 -0.0204 0.087 Uiso 1 1 calc R U . . .
H81C H 0.4087 0.5947 0.0525 0.087 Uiso 1 1 calc R U . . .
C82 C 0.0819(2) 0.6103(2) -0.13384(16) 0.0590(8) Uani 1 1 d . . . . .
H82A H 0.0208 0.6229 -0.1170 0.089 Uiso 1 1 calc R U . . .
H82B H 0.0887 0.5444 -0.1388 0.089 Uiso 1 1 calc R U . . .
H82C H 0.0889 0.6382 -0.1815 0.089 Uiso 1 1 calc R U . . .
C83 C 0.1908(3) 0.8607(3) 0.0460(2) 0.0881(14) Uani 1 1 d . . . . .
H83A H 0.1944 0.8524 0.0992 0.132 Uiso 1 1 calc R U . . .
H83B H 0.1297 0.8817 0.0304 0.132 Uiso 1 1 calc R U . . .
H83C H 0.2376 0.9060 0.0335 0.132 Uiso 1 1 calc R U . . .
C91 C 0.2178(4) 0.8283(4) 0.7838(2) 0.0967(15) Uani 1 1 d . . . . .
H91A H 0.1751 0.8548 0.8173 0.145 Uiso 1 1 calc R U . . .
H91B H 0.2618 0.8755 0.7697 0.145 Uiso 1 1 calc R U . . .
H91C H 0.2511 0.7795 0.8083 0.145 Uiso 1 1 calc R U . . .
C92 C 0.1648(3) 0.7901(3) 0.7163(2) 0.0831(11) Uani 1 1 d . . . . .
H92A H 0.1276 0.7362 0.7295 0.100 Uiso 1 1 calc R U . . .
H92B H 0.2085 0.7700 0.6800 0.100 Uiso 1 1 calc R U . . .
C93 C 0.1013(3) 0.8606(3) 0.6815(2) 0.0829(11) Uani 1 1 d . . . . .
H93A H 0.0642 0.8867 0.7201 0.100 Uiso 1 1 calc R U . . .
H93B H 0.1397 0.9107 0.6630 0.100 Uiso 1 1 calc R U . . .
C94 C 0.0362(3) 0.8237(3) 0.6186(3) 0.0931(13) Uani 1 1 d . . . . .
H94A H 0.0733 0.7982 0.5797 0.112 Uiso 1 1 calc R U . . .
H94B H -0.0018 0.7731 0.6369 0.112 Uiso 1 1 calc R U . . .
C95 C -0.0273(5) 0.8935(6) 0.5847(4) 0.139(2) Uani 1 1 d . . . . .
H95A H 0.0097 0.9426 0.5634 0.167 Uiso 1 1 calc R U . . .
H95B H -0.0636 0.9210 0.6233 0.167 Uiso 1 1 calc R U . . .
C96 C -0.0935(5) 0.8473(8) 0.5236(4) 0.186(4) Uani 1 1 d . . . . .
H96A H -0.0575 0.8140 0.4886 0.279 Uiso 1 1 calc R U . . .
H96B H -0.1284 0.8941 0.4978 0.279 Uiso 1 1 calc R U . . .
H96C H -0.1361 0.8048 0.5459 0.279 Uiso 1 1 calc R U . . .
C101 C 1.0709(11) 0.8979(11) 0.2375(7) 0.145(4) Uani 0.547(7) 1 d D U P A 1
H10J H 1.1119 0.9396 0.2677 0.217 Uiso 0.547(7) 1 calc R U P A 1
H10K H 1.0240 0.8717 0.2679 0.217 Uiso 0.547(7) 1 calc R U P A 1
H10L H 1.1067 0.8489 0.2172 0.217 Uiso 0.547(7) 1 calc R U P A 1
C102 C 1.0251(10) 0.9487(8) 0.1761(6) 0.119(3) Uani 0.547(7) 1 d D U P A 1
H10B H 0.9918 0.9993 0.1982 0.143 Uiso 0.547(7) 1 calc R U P A 1
H10C H 1.0741 0.9765 0.1478 0.143 Uiso 0.547(7) 1 calc R U P A 1
C103 C 0.9598(9) 0.8985(8) 0.1233(6) 0.119(3) Uani 0.547(7) 1 d D U P A 1
H10D H 0.9075 0.8749 0.1504 0.143 Uiso 0.547(7) 1 calc R U P A 1
H10E H 0.9911 0.8454 0.1031 0.143 Uiso 0.547(7) 1 calc R U P A 1
C104 C 0.9221(8) 0.9539(7) 0.0599(5) 0.116(3) Uani 0.547(7) 1 d D U P A 1
H10F H 0.8894 1.0059 0.0806 0.139 Uiso 0.547(7) 1 calc R U P A 1
H10G H 0.9748 0.9795 0.0346 0.139 Uiso 0.547(7) 1 calc R U P A 1
C105 C 0.8600(7) 0.9070(7) 0.0052(6) 0.113(3) Uani 0.547(7) 1 d D U P A 1
H10H H 0.8887 0.8493 -0.0087 0.135 Uiso 0.547(7) 1 calc R U P A 1
H10I H 0.8570 0.9447 -0.0391 0.135 Uiso 0.547(7) 1 calc R U P A 1
C106 C 0.7630(9) 0.8841(12) 0.0232(9) 0.127(4) Uani 0.547(7) 1 d D U P A 1
H10M H 0.7304 0.8529 -0.0192 0.190 Uiso 0.547(7) 1 calc R U P A 1
H10N H 0.7635 0.8443 0.0655 0.190 Uiso 0.547(7) 1 calc R U P A 1
H10O H 0.7316 0.9403 0.0350 0.190 Uiso 0.547(7) 1 calc R U P A 1
C111 C 1.1278(12) 0.9344(13) 0.2488(9) 0.150(5) Uiso 0.453(7) 1 d D U P A 2
H11I H 1.1583 0.8882 0.2786 0.225 Uiso 0.453(7) 1 calc R U P A 2
H11J H 1.1706 0.9585 0.2140 0.225 Uiso 0.453(7) 1 calc R U P A 2
H11K H 1.1090 0.9840 0.2809 0.225 Uiso 0.453(7) 1 calc R U P A 2
C112 C 1.0424(13) 0.8911(15) 0.2062(11) 0.159(6) Uiso 0.453(7) 1 d D U P A 2
H11A H 1.0630 0.8396 0.1759 0.191 Uiso 0.453(7) 1 calc R U P A 2
H11B H 1.0017 0.8651 0.2425 0.191 Uiso 0.453(7) 1 calc R U P A 2
C113 C 0.9846(12) 0.9512(14) 0.1562(12) 0.152(6) Uiso 0.453(7) 1 d D U P A 2
H11C H 1.0256 0.9813 0.1221 0.182 Uiso 0.453(7) 1 calc R U P A 2
H11D H 0.9586 0.9995 0.1867 0.182 Uiso 0.453(7) 1 calc R U P A 2
C114 C 0.9057(11) 0.9019(13) 0.1108(10) 0.144(5) Uiso 0.453(7) 1 d D U P A 2
H11E H 0.9316 0.8733 0.0672 0.173 Uiso 0.453(7) 1 calc R U P A 2
H11F H 0.8815 0.8522 0.1405 0.173 Uiso 0.453(7) 1 calc R U P A 2
C115 C 0.8284(11) 0.9560(12) 0.0853(8) 0.143(5) Uiso 0.453(7) 1 d D U P A 2
H11G H 0.8518 1.0160 0.0699 0.172 Uiso 0.453(7) 1 calc R U P A 2
H11H H 0.7881 0.9664 0.1264 0.172 Uiso 0.453(7) 1 calc R U P A 2
C116 C 0.7707(16) 0.9078(19) 0.0192(14) 0.162(7) Uiso 0.453(7) 1 d D U P A 2
H11L H 0.7195 0.9461 0.0037 0.242 Uiso 0.453(7) 1 calc R U P A 2
H11M H 0.8101 0.8984 -0.0219 0.242 Uiso 0.453(7) 1 calc R U P A 2
H11N H 0.7464 0.8488 0.0345 0.242 Uiso 0.453(7) 1 calc R U P A 2

loop_
_atom_site_aniso_label
_atom_site_aniso_U_11
_atom_site_aniso_U_22
_atom_site_aniso_U_33
_atom_site_aniso_U_23
_atom_site_aniso_U_13
_atom_site_aniso_U_12
Mg1 0.0269(4) 0.0264(4) 0.0388(4) 0.0012(3) 0.0010(3) 0.0007(2)
Mg2 0.0262(4) 0.0315(4) 0.0333(3) 0.0008(3) 0.0018(3) -0.0017(3)
Mg3 0.0337(4) 0.0270(4) 0.0339(3) 0.0037(3) 0.0005(3) -0.0025(3)
F1 0.0345(7) 0.0392(7) 0.0440(7) 0.0033(5) 0.0048(5) 0.0041(6)
F2 0.0440(8) 0.0419(8) 0.0517(7) 0.0061(6) 0.0047(6) -0.0010(6)
F3 0.0416(8) 0.0350(7) 0.0447(7) 0.0056(5) 0.0036(5) 0.0041(6)
N1 0.0282(9) 0.0301(10) 0.0428(10) 0.0016(7) 0.0015(7) -0.0010(7)
C1 0.0274(11) 0.0354(12) 0.0425(12) 0.0033(9) 0.0018(8) 0.0012(9)
C2 0.0336(12) 0.0301(12) 0.0594(14) 0.0028(10) 0.0014(10) 0.0049(8)
C3 0.0345(12) 0.0292(11) 0.0446(12) 0.0018(9) 0.0030(9) 0.0023(9)
N3 0.0299(10) 0.0279(9) 0.0426(10) 0.0017(7) 0.0007(7) -0.0008(7)
C4 0.0288(12) 0.0380(13) 0.0627(15) 0.0027(11) 0.0036(10) 0.0017(10)
C5 0.0372(13) 0.0296(12) 0.0630(15) 0.0025(10) 0.0013(11) 0.0022(10)
C6 0.0257(11) 0.0298(12) 0.0474(12) 0.0008(9) 0.0020(9) 0.0019(9)
C7 0.0308(12) 0.0343(13) 0.0527(13) 0.0029(10) 0.0052(10) 0.0018(10)
C8 0.0366(14) 0.0359(14) 0.0713(17) 0.0095(12) 0.0107(12) 0.0005(11)
C9 0.0322(14) 0.0338(14) 0.088(2) -0.0077(13) 0.0040(12) 0.0005(11)
C10 0.0351(13) 0.0430(15) 0.0636(16) -0.0133(12) -0.0041(11) 0.0006(11)
C11 0.0308(12) 0.0411(14) 0.0505(13) -0.0037(10) 0.0002(10) 0.0030(10)
C12 0.0505(17) 0.0531(17) 0.0475(14) 0.0081(11) 0.0076(11) 0.0016(13)
C13 0.054(2) 0.0409(17) 0.130(3) -0.0115(18) 0.0031(19) -0.0118(15)
C14 0.0585(18) 0.068(2) 0.0453(14) 0.0009(13) 0.0013(12) -0.0008(15)
C15 0.0306(12) 0.0257(11) 0.0442(12) 0.0026(9) -0.0016(9) 0.0014(9)
C16 0.0343(12) 0.0304(12) 0.0477(13) 0.0056(9) 0.0022(9) 0.0018(10)
C17 0.0328(13) 0.0386(14) 0.0642(16) 0.0101(11) 0.0094(11) 0.0010(11)
C18 0.0319(13) 0.0344(14) 0.0736(17) 0.0030(12) -0.0023(12) 0.0006(11)
C19 0.0436(14) 0.0359(13) 0.0579(15) -0.0039(11) -0.0141(12) 0.0026(11)
C20 0.0429(14) 0.0318(12) 0.0439(12) 0.0013(9) -0.0012(10) 0.0024(10)
C21 0.0534(17) 0.0503(16) 0.0450(14) 0.0073(11) 0.0042(11) -0.0022(13)
C22 0.0438(18) 0.056(2) 0.116(3) 0.0002(18) -0.0088(17) -0.0133(15)
C23 0.068(2) 0.0578(18) 0.0428(14) 0.0035(12) 0.0036(12) 0.0010(15)
N31 0.0269(9) 0.0339(10) 0.0338(9) 0.0007(7) 0.0006(7) -0.0012(8)
C31 0.0281(11) 0.0372(12) 0.0386(11) -0.0011(9) 0.0022(9) -0.0012(9)
C32 0.0385(13) 0.0381(13) 0.0401(12) 0.0063(9) 0.0031(9) -0.0060(10)
C33 0.0363(13) 0.0434(14) 0.0325(11) 0.0021(9) 0.0018(9) 0.0008(10)
N33 0.0315(10) 0.0379(11) 0.0349(9) -0.0014(8) 0.0003(7) -0.0013(8)
C34 0.0422(14) 0.0415(14) 0.0467(13) 0.0036(10) -0.0002(10) -0.0111(11)
C35 0.0532(16) 0.0618(18) 0.0356(12) 0.0029(11) 0.0046(10) -0.0119(13)
C36 0.0265(11) 0.0346(12) 0.0357(11) 0.0007(8) -0.0001(8) -0.0041(9)
C37 0.0300(12) 0.0400(13) 0.0436(12) 0.0002(10) 0.0015(9) -0.0009(10)
C38 0.0335(14) 0.0457(15) 0.0548(14) 0.0034(11) -0.0052(11) 0.0068(11)
C39 0.0435(15) 0.0459(15) 0.0429(13) 0.0082(10) -0.0071(10) 0.0000(12)
C40 0.0433(14) 0.0425(14) 0.0361(11) 0.0040(9) -0.0003(10) -0.0026(11)
C41 0.0321(12) 0.0349(12) 0.0372(11) 0.0004(9) 0.0014(9) -0.0041(10)
C42 0.0336(13) 0.0574(17) 0.0524(14) -0.0051(12) 0.0047(10) 0.0086(12)
C43 0.061(2) 0.076(2) 0.0533(16) 0.0069(14) -0.0167(14) 0.0118(17)
C44 0.0391(13) 0.0477(15) 0.0413(12) -0.0055(10) 0.0017(10) 0.0025(11)
C45 0.0321(12) 0.0437(13) 0.0322(10) -0.0013(9) 0.0019(8) -0.0034(10)
C46 0.0358(13) 0.0484(15) 0.0364(11) -0.0002(10) 0.0011(9) -0.0012(11)
C47 0.0387(13) 0.0585(17) 0.0364(12) -0.0012(11) -0.0044(10) -0.0077(12)
C48 0.0460(14) 0.0466(15) 0.0372(12) -0.0038(10) 0.0046(10) -0.0121(12)
C49 0.0509(16) 0.0412(14) 0.0506(14) -0.0062(11) 0.0042(11) -0.0045(12)
C50 0.0431(14) 0.0469(15) 0.0446(13) -0.0040(11) -0.0022(10) -0.0011(12)
C51 0.0481(17) 0.0609(19) 0.0651(17) -0.0077(14) -0.0131(13) 0.0108(14)
C52 0.0613(19) 0.0563(18) 0.0533(15) -0.0123(13) -0.0040(13) -0.0137(15)
C53 0.069(2) 0.065(2) 0.085(2) -0.0212(17) -0.0271(18) 0.0228(18)
N61 0.0390(11) 0.0279(10) 0.0349(9) 0.0027(7) -0.0002(7) -0.0013(8)
C61 0.0391(13) 0.0311(12) 0.0395(12) 0.0034(9) -0.0007(9) -0.0040(10)
C62 0.0442(14) 0.0405(14) 0.0426(13) 0.0033(10) 0.0058(10) -0.0076(11)
C63 0.0480(15) 0.0370(13) 0.0365(11) 0.0027(9) 0.0022(10) -0.0021(11)
N63 0.0445(12) 0.0332(10) 0.0351(9) 0.0017(7) -0.0025(8) -0.0026(9)
C64 0.0489(15) 0.0420(14) 0.0477(13) 0.0006(11) 0.0012(11) -0.0137(12)
C65 0.073(2) 0.0567(18) 0.0376(13) 0.0034(11) 0.0056(12) -0.0159(15)
C66 0.0344(12) 0.0281(12) 0.0398(11) 0.0008(9) 0.0016(9) -0.0025(9)
C67 0.0458(14) 0.0302(12) 0.0488(13) 0.0021(10) -0.0021(10) 0.0018(11)
C68 0.0470(15) 0.0317(13) 0.0603(15) -0.0014(11) 0.0056(12) 0.0040(11)
C69 0.0447(15) 0.0403(14) 0.0531(14) -0.0059(11) 0.0115(11) -0.0021(12)
C70 0.0449(14) 0.0421(14) 0.0391(12) 0.0011(10) 0.0060(10) -0.0025(11)
C71 0.0335(12) 0.0304(12) 0.0414(11) 0.0025(9) 0.0039(9) -0.0048(9)
C72 0.073(2) 0.0350(14) 0.0592(16) 0.0056(11) -0.0118(14) 0.0125(14)
C73 0.077(2) 0.0530(19) 0.0640(18) -0.0123(14) 0.0197(15) 0.0056(16)
C74 0.0430(14) 0.0380(13) 0.0427(12) 0.0051(10) -0.0008(10) 0.0030(11)
C75 0.0454(14) 0.0354(12) 0.0326(11) 0.0025(9) -0.0009(9) -0.0039(10)
C76 0.0496(15) 0.0395(14) 0.0367(12) 0.0007(10) 0.0024(10) -0.0038(11)
C77 0.0592(17) 0.0403(14) 0.0402(12) -0.0050(10) 0.0039(11) -0.0099(12)
C78 0.0531(16) 0.0467(15) 0.0377(12) 0.0011(10) -0.0003(10) -0.0145(12)
C79 0.0511(17) 0.0535(17) 0.0510(14) -0.0012(12) -0.0089(12) -0.0016(13)
C80 0.0530(16) 0.0429(15) 0.0501(14) -0.0048(11) -0.0080(12) 0.0013(12)
C81 0.0597(19) 0.0464(16) 0.0669(17) -0.0094(13) 0.0020(14) 0.0081(14)
C82 0.0591(19) 0.0626(19) 0.0528(15) -0.0032(13) -0.0076(13) -0.0179(15)
C83 0.076(2) 0.069(2) 0.114(3) -0.040(2) -0.037(2) 0.031(2)
C91 0.103(4) 0.106(4) 0.084(3) 0.013(2) 0.028(2) 0.004(3)
C92 0.089(3) 0.060(2) 0.105(3) 0.0150(19) 0.034(2) 0.000(2)
C93 0.086(3) 0.056(2) 0.110(3) 0.0057(19) 0.035(2) -0.0056(19)
C94 0.076(3) 0.078(3) 0.128(4) 0.008(2) 0.027(2) -0.007(2)
C95 0.102(5) 0.146(6) 0.173(6) 0.019(5) 0.017(4) 0.044(4)
C96 0.068(4) 0.291(14) 0.199(7) 0.012(7) -0.009(4) 0.040(6)
C101 0.149(10) 0.166(10) 0.118(8) 0.034(7) -0.023(8) -0.008(9)
C102 0.135(8) 0.110(7) 0.115(7) 0.010(5) 0.002(6) 0.037(6)
C103 0.139(8) 0.097(6) 0.121(6) 0.009(5) 0.006(6) -0.001(6)
C104 0.139(8) 0.099(6) 0.110(6) 0.023(5) -0.006(5) 0.010(6)
C105 0.106(7) 0.078(5) 0.155(7) -0.012(5) 0.021(6) 0.007(5)
C106 0.149(9) 0.102(8) 0.133(8) -0.004(6) 0.058(6) -0.027(7)

loop_
_atom_type_symbol
_atom_type_description
_atom_type_scat_dispersion_real
_atom_type_scat_dispersion_imag
_atom_type_scat_source
C C 0.0181 0.0091 'International Tables Vol C Tables 4.2.6.8 and 6.1.1.4'
H H 0.0000 0.0000 'International Tables Vol C Tables 4.2.6.8 and 6.1.1.4'
F F 0.0727 0.0534 'International Tables Vol C Tables 4.2.6.8 and 6.1.1.4'
Mg Mg 0.1719 0.1771 'International Tables Vol C Tables 4.2.6.8 and 6.1.1.4'
N N 0.0311 0.0180 'International Tables Vol C Tables 4.2.6.8 and 6.1.1.4'

loop_
_geom_angle_atom_site_label_1
_geom_angle_atom_site_label_2
_geom_angle_atom_site_label_3
_geom_angle
F3 Mg1 F1 93.01(6)
F3 Mg1 N1 105.12(8)
F1 Mg1 N1 131.65(7)
F3 Mg1 N3 131.31(7)
F1 Mg1 N3 106.58(8)
N1 Mg1 N3 94.37(7)
F3 Mg1 Mg2 74.74(5)
F1 Mg1 Mg2 19.44(4)
N1 Mg1 Mg2 142.81(6)
N3 Mg1 Mg2 113.85(6)
F3 Mg1 Mg3 18.59(4)
F1 Mg1 Mg3 75.55(5)
N1 Mg1 Mg3 112.10(6)
N3 Mg1 Mg3 142.71(6)
Mg2 Mg1 Mg3 58.370(18)
F2 Mg2 F1 100.58(7)
F2 Mg2 N31 109.07(8)
F1 Mg2 N31 122.11(8)
F2 Mg2 N33 132.26(8)
F1 Mg2 N33 102.74(7)
N31 Mg2 N33 92.59(8)
F2 Mg2 Mg3 22.81(5)
F1 Mg2 Mg3 78.02(5)
N31 Mg2 Mg3 119.33(6)
N33 Mg2 Mg3 142.33(7)
F2 Mg2 Mg1 83.80(5)
F1 Mg2 Mg1 19.31(4)
N31 Mg2 Mg1 120.29(6)
N33 Mg2 Mg1 121.58(6)
Mg3 Mg2 Mg1 61.00(2)
F2 Mg3 F3 99.30(7)
F2 Mg3 N61 108.31(8)
F3 Mg3 N61 124.45(8)
F2 Mg3 N63 133.23(8)
F3 Mg3 N63 102.23(8)
N61 Mg3 N63 92.65(8)
F2 Mg3 Mg2 22.80(5)
F3 Mg3 Mg2 76.88(5)
N61 Mg3 Mg2 118.48(6)
N63 Mg3 Mg2 143.34(7)
F2 Mg3 Mg1 83.43(5)
F3 Mg3 Mg1 18.49(4)
N61 Mg3 Mg1 122.04(6)
N63 Mg3 Mg1 120.37(6)
Mg2 Mg3 Mg1 60.63(2)
Mg1 F1 Mg2 141.26(8)
Mg2 F2 Mg3 134.39(8)
Mg1 F3 Mg3 142.92(8)
C1 N1 C6 116.88(19)
C1 N1 Mg1 123.12(16)
C6 N1 Mg1 119.91(14)
N1 C1 C2 124.5(2)
N1 C1 C4 120.0(2)
C2 C1 C4 115.5(2)
C3 C2 C1 130.4(2)
N3 C3 C2 124.6(2)
N3 C3 C5 119.6(2)
C2 C3 C5 115.8(2)
C3 N3 C15 116.76(19)
C3 N3 Mg1 122.85(16)
C15 N3 Mg1 120.33(14)
C7 C6 C11 120.6(2)
C7 C6 N1 119.7(2)
C11 C6 N1 119.7(2)
C8 C7 C6 118.1(2)
C8 C7 C12 120.2(2)
C6 C7 C12 121.7(2)
C9 C8 C7 122.4(3)
C10 C9 C8 118.2(3)
C10 C9 C13 120.9(3)
C8 C9 C13 120.9(3)
C9 C10 C11 122.0(2)
C10 C11 C6 118.7(2)
C10 C11 C14 120.0(2)
C6 C11 C14 121.3(2)
C16 C15 C20 120.3(2)
C16 C15 N3 120.05(19)
C20 C15 N3 119.7(2)
C17 C16 C15 118.3(2)
C17 C16 C21 120.5(2)
C15 C16 C21 121.1(2)
C18 C17 C16 122.5(2)
C17 C18 C19 118.3(2)
C17 C18 C22 121.4(3)
C19 C18 C22 120.3(3)
C18 C19 C20 121.9(2)
C19 C20 C15 118.7(2)
C19 C20 C23 120.0(2)
C15 C20 C23 121.3(2)
C31 N31 C36 118.27(19)
C31 N31 Mg2 116.80(14)
C36 N31 Mg2 124.86(15)
N31 C31 C32 123.9(2)
N31 C31 C34 119.38(19)
C32 C31 C34 116.7(2)
C31 C32 C33 128.0(2)
N33 C33 C32 124.2(2)
N33 C33 C35 120.2(2)
C32 C33 C35 115.5(2)
C33 N33 C45 118.17(19)
C33 N33 Mg2 118.17(15)
C45 N33 Mg2 123.45(17)
C37 C36 C41 120.1(2)
C37 C36 N31 119.43(19)
C41 C36 N31 120.3(2)
C38 C37 C36 118.8(2)
C38 C37 C42 119.9(2)
C36 C37 C42 121.3(2)
C39 C38 C37 122.1(3)
C40 C39 C38 118.1(2)
C40 C39 C43 121.0(3)
C38 C39 C43 120.9(3)
C39 C40 C41 122.1(2)
C40 C41 C36 118.8(2)
C40 C41 C44 120.4(2)
C36 C41 C44 120.9(2)
C50 C45 C46 120.3(2)
C50 C45 N33 119.1(2)
C46 C45 N33 120.5(2)
C47 C46 C45 118.2(2)
C47 C46 C51 120.3(2)
C45 C46 C51 121.5(2)
C48 C47 C46 122.4(2)
C47 C48 C49 118.0(2)
C47 C48 C52 120.8(3)
C49 C48 C52 121.2(3)
C48 C49 C50 121.8(3)
C45 C50 C49 119.0(2)
C45 C50 C53 120.2(2)
C49 C50 C53 120.8(3)
C61 N61 C66 118.4(2)
C61 N61 Mg3 117.29(15)
C66 N61 Mg3 124.21(16)
N61 C61 C62 124.3(2)
N61 C61 C64 119.7(2)
C62 C61 C64 116.0(2)
C61 C62 C63 127.9(3)
N63 C63 C62 123.9(2)
N63 C63 C65 120.3(2)
C62 C63 C65 115.7(3)
C63 N63 C75 118.13(19)
C63 N63 Mg3 118.93(16)
C75 N63 Mg3 122.83(17)
C71 C66 C67 120.1(2)
C71 C66 N61 120.4(2)
C67 C66 N61 119.5(2)
C68 C67 C66 118.7(2)
C68 C67 C72 120.2(3)
C66 C67 C72 121.1(2)
C69 C68 C67 122.6(3)
C68 C69 C70 117.8(2)
C68 C69 C73 121.7(3)
C70 C69 C73 120.5(3)
C69 C70 C71 121.9(2)
C66 C71 C70 118.9(2)
C66 C71 C74 121.1(2)
C70 C71 C74 120.0(2)
C80 C75 C76 120.0(2)
C80 C75 N63 118.6(2)
C76 C75 N63 121.3(2)
C77 C76 C75 118.4(3)
C77 C76 C81 120.8(2)
C75 C76 C81 120.8(2)
C78 C77 C76 122.6(2)
C77 C78 C79 117.9(2)
C77 C78 C82 122.0(3)
C79 C78 C82 120.1(3)
C78 C79 C80 121.7(3)
C75 C80 C79 119.3(3)
C75 C80 C83 120.1(3)
C79 C80 C83 120.6(3)
C91 C92 C93 111.6(4)
C94 C93 C92 114.8(4)
C95 C94 C93 114.7(5)
C94 C95 C96 110.2(6)
C103 C102 C101 118.7(11)
C102 C103 C104 115.0(9)
C105 C104 C103 117.2(9)
C104 C105 C106 119.6(10)
C113 C112 C111 118.2(15)
C112 C113 C114 115.3(15)
C115 C114 C113 117.5(14)
C114 C115 C116 111.9(14)

loop_
_geom_bond_atom_site_label_1
_geom_bond_atom_site_label_2
_geom_bond_distance
Mg1 F3 1.8767(15)
Mg1 F1 1.8783(15)
Mg1 N1 2.043(2)
Mg1 N3 2.047(2)
Mg1 Mg2 3.5555(10)
Mg1 Mg3 3.5682(10)
Mg2 F2 1.8840(18)
Mg2 F1 1.8906(15)
Mg2 N31 2.025(2)
Mg2 N33 2.0505(19)
Mg2 Mg3 3.4738(9)
Mg3 F2 1.8844(18)
Mg3 F3 1.8869(15)
Mg3 N61 2.026(2)
Mg3 N63 2.0463(19)
N1 C1 1.328(3)
N1 C6 1.440(3)
C1 C2 1.403(4)
C1 C4 1.514(3)
C2 C3 1.403(4)
C3 N3 1.329(3)
C3 C5 1.521(3)
N3 C15 1.442(3)
C6 C7 1.400(4)
C6 C11 1.401(3)
C7 C8 1.395(4)
C7 C12 1.500(4)
C8 C9 1.387(4)
C9 C10 1.374(5)
C9 C13 1.521(4)
C10 C11 1.398(4)
C11 C14 1.493(4)
C15 C16 1.400(4)
C15 C20 1.402(3)
C16 C17 1.399(4)
C16 C21 1.499(3)
C17 C18 1.371(4)
C18 C19 1.382(4)
C18 C22 1.509(4)
C19 C20 1.397(4)
C20 C23 1.505(4)
N31 C31 1.343(3)
N31 C36 1.431(3)
C31 C32 1.392(3)
C31 C34 1.515(3)
C32 C33 1.422(4)
C33 N33 1.318(3)
C33 C35 1.522(3)
N33 C45 1.435(3)
C36 C37 1.402(3)
C36 C41 1.406(3)
C37 C38 1.394(3)
C37 C42 1.509(3)
C38 C39 1.387(4)
C39 C40 1.386(4)
C39 C43 1.510(4)
C40 C41 1.392(3)
C41 C44 1.503(4)
C45 C50 1.393(4)
C45 C46 1.401(3)
C46 C47 1.395(4)
C46 C51 1.500(4)
C47 C48 1.379(4)
C48 C49 1.381(4)
C48 C52 1.514(4)
C49 C50 1.395(4)
C50 C53 1.507(4)
N61 C61 1.332(3)
N61 C66 1.433(3)
C61 C62 1.404(3)
C61 C64 1.523(3)
C62 C63 1.412(4)
C63 N63 1.327(4)
C63 C65 1.519(3)
N63 C75 1.434(3)
C66 C71 1.396(3)
C66 C67 1.405(4)
C67 C68 1.390(4)
C67 C72 1.514(4)
C68 C69 1.383(4)
C69 C70 1.387(4)
C69 C73 1.510(4)
C70 C71 1.400(3)
C71 C74 1.504(3)
C75 C80 1.393(4)
C75 C76 1.401(4)
C76 C77 1.394(4)
C76 C81 1.504(4)
C77 C78 1.376(4)
C78 C79 1.384(4)
C78 C82 1.509(4)
C79 C80 1.393(4)
C80 C83 1.512(4)
C91 C92 1.502(6)
C92 C93 1.533(6)
C93 C94 1.524(7)
C94 C95 1.519(8)
C95 C96 1.561(10)
C101 C102 1.497(12)
C102 C103 1.482(13)
C103 C104 1.516(11)
C104 C105 1.456(11)
C105 C106 1.500(14)
C111 C112 1.542(15)
C112 C113 1.520(16)
C113 C114 1.532(15)
C114 C115 1.457(15)
C115 C116 1.573(16)
